data_1548722
loop_
_publ_author_name
'Zhang, Kui'
'Cai, Lingchao'
'Yang, Zhongyue'
'Houk, K. N.'
'Kwon, Ohyun'

_publ_section_title
;
 Bridged [2.2.1] bicyclic phosphine oxide facilitates catalytic
 \g-umpolung addition-Wittig olefination.
;
_journal_issue 7
_journal_name_full 'Chemical science'
_journal_page_first 1867
_journal_page_last 1872
_journal_paper_doi 10.1039/c7sc04381c
_journal_volume 9
_journal_year 2018
_chemical_absolute_configuration syn
_chemical_formula_moiety 'C12 H15 O P'
_chemical_formula_sum 'C12 H15 O P'
_chemical_formula_weight 206.21
_space_group_crystal_system orthorhombic
_space_group_IT_number 19
_space_group_name_Hall 'P 2ac 2ab'
_space_group_name_H-M_alt 'P 21 21 21'
_symmetry_space_group_name_Hall 'P 2ac 2ab'
_symmetry_space_group_name_H-M 'P 21 21 21'
_atom_sites_solution_hydrogens geom
_audit_creation_method SHELXL-2014/6
_audit_update_record
;
2016-07-01 deposited with the CCDC.
2018-01-04 downloaded from the CCDC.
;
_cell_angle_alpha 90
_cell_angle_beta 90
_cell_angle_gamma 90
_cell_formula_units_Z 4
_cell_length_a 8.6681(6)
_cell_length_b 10.3977(7)
_cell_length_c 11.4123(8)
_cell_measurement_reflns_used 9531
_cell_measurement_temperature 100(2)
_cell_measurement_theta_max 72.13
_cell_measurement_theta_min 3.87
_cell_volume 1028.57(12)
_computing_cell_refinement 'Bruker SAINT'
_computing_data_collection 'Bruker APEX2'
_computing_data_reduction 'Bruker SAINT'
_computing_molecular_graphics 'Bruker SHELXTL'
_computing_publication_material 'Bruker SHELXTL'
_computing_structure_refinement 'SHELXL-2014/6 (Sheldrick, 2014)'
_computing_structure_solution 'SHELXS-97 (Sheldrick 2008)'
_diffrn_ambient_temperature 100(2)
_diffrn_detector_area_resol_mean 8.3333
_diffrn_measured_fraction_theta_full 0.991
_diffrn_measured_fraction_theta_max 0.977
_diffrn_measurement_device_type 'Bruker APEX-II CCD'
_diffrn_measurement_method '\f and \w scans'
_diffrn_radiation_type CuK\a
_diffrn_radiation_wavelength 1.54178
_diffrn_reflns_av_R_equivalents 0.0283
_diffrn_reflns_av_unetI/netI 0.0312
_diffrn_reflns_Laue_measured_fraction_full 0.991
_diffrn_reflns_Laue_measured_fraction_max 0.977
_diffrn_reflns_limit_h_max 9
_diffrn_reflns_limit_h_min -10
_diffrn_reflns_limit_k_max 12
_diffrn_reflns_limit_k_min -12
_diffrn_reflns_limit_l_max 13
_diffrn_reflns_limit_l_min -13
_diffrn_reflns_number 9605
_diffrn_reflns_point_group_measured_fraction_full 0.980
_diffrn_reflns_point_group_measured_fraction_max 0.961
_diffrn_reflns_theta_full 67.679
_diffrn_reflns_theta_max 72.126
_diffrn_reflns_theta_min 5.756
_diffrn_source 'I\mS micro--focus source'
_exptl_absorpt_coefficient_mu 2.050
_exptl_absorpt_correction_T_max 0.75
_exptl_absorpt_correction_T_min 0.53
_exptl_absorpt_correction_type multi-scan
_exptl_absorpt_process_details 'SADABS V2014/2 (Bruker AXS Inc.)'
_exptl_crystal_colour colorless
_exptl_crystal_density_diffrn 1.332
_exptl_crystal_description rod
_exptl_crystal_F_000 440
_exptl_crystal_size_max .4
_exptl_crystal_size_mid .4
_exptl_crystal_size_min .2
_refine_diff_density_max 0.390
_refine_diff_density_min -0.265
_refine_diff_density_rms 0.071
_refine_ls_abs_structure_details
; 
 Flack x determined using 787 quotients [(I+)-(I-)]/[(I+)+(I-)] 
 (Parsons, Flack and Wagner, Acta Cryst. B69 (2013) 249-259). 
;
_refine_ls_abs_structure_Flack 0.032(5)
_refine_ls_extinction_method none
_refine_ls_goodness_of_fit_ref 1.134
_refine_ls_hydrogen_treatment constr
_refine_ls_matrix_type full
_refine_ls_number_parameters 127
_refine_ls_number_reflns 1950
_refine_ls_number_restraints 0
_refine_ls_restrained_S_all 1.134
_refine_ls_R_factor_all 0.0254
_refine_ls_R_factor_gt 0.0252
_refine_ls_shift/su_max 0.001
_refine_ls_shift/su_mean 0.000
_refine_ls_structure_factor_coef Fsqd
_refine_ls_weighting_details 'w=1/[\s^2^(Fo^2^)+(0.0331P)^2^+0.1696P] where P=(Fo^2^+2Fc^2^)/3'
_refine_ls_weighting_scheme calc
_refine_ls_wR_factor_gt 0.0609
_refine_ls_wR_factor_ref 0.0612
_reflns_Friedel_coverage 0.678
_reflns_Friedel_fraction_full 0.964
_reflns_Friedel_fraction_max 0.938
_reflns_number_gt 1939
_reflns_number_total 1950
_reflns_threshold_expression 'I > 2\s(I)'
_cod_data_source_file c7sc04381c2.cif
_cod_data_source_block cu_kwon1503s_a
_cod_depositor_comments 'Adding full bibliography for 1548722.cif.'
_cod_database_code 1548722
_shelx_space_group_comment
; 
The symmetry employed for this shelxl refinement is uniquely defined 
by the following loop, which should always be used as a source of 
symmetry information in preference to the above space-group names. 
They are only intended as comments. 
;
_shelxl_version_number 2014/6

loop_
_space_group_symop_operation_xyz
'x, y, z'
'-x+1/2, -y, z+1/2'
'-x, y+1/2, -z+1/2'
'x+1/2, -y+1/2, -z'

loop_
_atom_site_label
_atom_site_type_symbol
_atom_site_fract_x
_atom_site_fract_y
_atom_site_fract_z
_atom_site_U_iso_or_equiv
_atom_site_adp_type
_atom_site_occupancy
_atom_site_site_symmetry_order
_atom_site_calc_flag
_atom_site_refinement_flags_posn
_atom_site_refinement_flags_adp
P1 P 0.19864(5) 0.73343(4) 0.63559(3) 0.01211(14) Uani 1 1 d . .
O1 O 0.03490(14) 0.74523(13) 0.67535(11) 0.0183(3) Uani 1 1 d . .
C1 C 0.3460(2) 0.77732(18) 0.74278(16) 0.0163(4) Uani 1 1 d . .
H1 H 0.3742 0.7082 0.7999 0.020 Uiso 1 1 calc R U
C2 C 0.2932(2) 0.90554(18) 0.79784(16) 0.0201(4) Uani 1 1 d . .
H2A H 0.3572 0.9275 0.8668 0.024 Uiso 1 1 calc R U
H2B H 0.1837 0.9009 0.8222 0.024 Uiso 1 1 calc R U
C3 C 0.3154(3) 1.00591(17) 0.69813(18) 0.0218(4) Uani 1 1 d . .
H3A H 0.2152 1.0432 0.6741 0.026 Uiso 1 1 calc R U
H3B H 0.3847 1.0763 0.7236 0.026 Uiso 1 1 calc R U
C4 C 0.3887(2) 0.92819(18) 0.59659(18) 0.0200(4) Uani 1 1 d . .
H4 H 0.4557 0.9818 0.5446 0.024 Uiso 1 1 calc R U
C5 C 0.2639(2) 0.85308(18) 0.52859(17) 0.0177(4) Uani 1 1 d . .
H5A H 0.3079 0.8112 0.4582 0.021 Uiso 1 1 calc R U
H5B H 0.1783 0.9103 0.5045 0.021 Uiso 1 1 calc R U
C6 C 0.4785(2) 0.82323(19) 0.66221(17) 0.0193(4) Uani 1 1 d . .
H6A H 0.5664 0.8587 0.7072 0.023 Uiso 1 1 calc R U
H6B H 0.5151 0.7544 0.6092 0.023 Uiso 1 1 calc R U
C7 C 0.2404(2) 0.57121(17) 0.58684(16) 0.0138(4) Uani 1 1 d . .
C8 C 0.3391(2) 0.54053(19) 0.49456(16) 0.0163(4) Uani 1 1 d . .
H8 H 0.3864 0.6070 0.4502 0.020 Uiso 1 1 calc R U
C9 C 0.3682(2) 0.41193(19) 0.46759(17) 0.0199(4) Uani 1 1 d . .
H9 H 0.4359 0.3909 0.4050 0.024 Uiso 1 1 calc R U
C10 C 0.2985(3) 0.31436(18) 0.53210(16) 0.0202(4) Uani 1 1 d . .
H10 H 0.3201 0.2270 0.5142 0.024 Uiso 1 1 calc R U
C11 C 0.1976(2) 0.34431(17) 0.62252(15) 0.0189(4) Uani 1 1 d . .
H11 H 0.1488 0.2776 0.6657 0.023 Uiso 1 1 calc R U
C12 C 0.1683(2) 0.47249(18) 0.64958(16) 0.0158(4) Uani 1 1 d . .
H12 H 0.0989 0.4931 0.7111 0.019 Uiso 1 1 calc R U

loop_
_atom_site_aniso_label
_atom_site_aniso_U_11
_atom_site_aniso_U_22
_atom_site_aniso_U_33
_atom_site_aniso_U_23
_atom_site_aniso_U_13
_atom_site_aniso_U_12
P1 0.0114(2) 0.0114(2) 0.0135(2) 0.00071(15) -0.00051(15) 0.00066(15)
O1 0.0145(6) 0.0188(6) 0.0216(6) 0.0000(5) 0.0011(5) 0.0013(5)
C1 0.0159(9) 0.0158(9) 0.0171(8) -0.0003(7) -0.0040(6) 0.0016(6)
C2 0.0218(9) 0.0180(9) 0.0206(8) -0.0034(7) -0.0009(8) 0.0012(8)
C3 0.0238(10) 0.0134(8) 0.0282(10) -0.0023(7) 0.0012(8) -0.0020(8)
C4 0.0179(10) 0.0175(10) 0.0246(9) 0.0012(8) 0.0021(7) -0.0029(7)
C5 0.0185(10) 0.0154(8) 0.0194(8) 0.0035(7) 0.0011(7) -0.0004(7)
C6 0.0126(9) 0.0209(9) 0.0243(10) -0.0031(8) -0.0009(7) -0.0009(7)
C7 0.0123(8) 0.0140(9) 0.0150(8) -0.0013(7) -0.0028(6) 0.0003(6)
C8 0.0153(9) 0.0168(9) 0.0167(8) 0.0008(7) 0.0006(6) -0.0023(6)
C9 0.0212(10) 0.0201(10) 0.0184(8) -0.0024(7) 0.0026(7) 0.0017(7)
C10 0.0254(10) 0.0146(8) 0.0205(8) -0.0033(7) -0.0025(8) -0.0011(8)
C11 0.0225(9) 0.0156(8) 0.0184(8) 0.0018(7) -0.0023(8) -0.0034(7)
C12 0.0146(9) 0.0178(9) 0.0150(8) -0.0005(7) -0.0004(6) -0.0011(6)

loop_
_atom_type_symbol
_atom_type_description
_atom_type_scat_dispersion_real
_atom_type_scat_dispersion_imag
_atom_type_scat_source
C C 0.0181 0.0091 'International Tables Vol C Tables 4.2.6.8 and 6.1.1.4'
H H 0.0000 0.0000 'International Tables Vol C Tables 4.2.6.8 and 6.1.1.4'
O O 0.0492 0.0322 'International Tables Vol C Tables 4.2.6.8 and 6.1.1.4'
P P 0.2955 0.4335 'International Tables Vol C Tables 4.2.6.8 and 6.1.1.4'

loop_
_geom_angle_atom_site_label_1
_geom_angle_atom_site_label_2
_geom_angle_atom_site_label_3
_geom_angle
O1 P1 C7 111.05(8)
O1 P1 C1 116.11(8)
C7 P1 C1 107.35(8)
O1 P1 C5 116.09(8)
C7 P1 C5 111.44(9)
C1 P1 C5 93.48(9)
C2 C1 C6 101.29(15)
C2 C1 P1 106.32(12)
C6 C1 P1 101.44(12)
C2 C1 H1 115.3
C6 C1 H1 115.3
P1 C1 H1 115.3
C1 C2 C3 104.18(15)
C1 C2 H2A 110.9
C3 C2 H2A 110.9
C1 C2 H2B 110.9
C3 C2 H2B 110.9
H2A C2 H2B 108.9
C4 C3 C2 104.36(15)
C4 C3 H3A 110.9
C2 C3 H3A 110.9
C4 C3 H3B 110.9
C2 C3 H3B 110.9
H3A C3 H3B 108.9
C6 C4 C5 103.94(15)
C6 C4 C3 102.35(16)
C5 C4 C3 110.66(16)
C6 C4 H4 113.0
C5 C4 H4 113.0
C3 C4 H4 113.0
C4 C5 P1 103.00(13)
C4 C5 H5A 111.2
P1 C5 H5A 111.2
C4 C5 H5B 111.2
P1 C5 H5B 111.2
H5A C5 H5B 109.1
C4 C6 C1 97.63(14)
C4 C6 H6A 112.2
C1 C6 H6A 112.2
C4 C6 H6B 112.2
C1 C6 H6B 112.2
H6A C6 H6B 109.8
C8 C7 C12 119.54(17)
C8 C7 P1 124.57(15)
C12 C7 P1 115.88(14)
C7 C8 C9 119.81(18)
C7 C8 H8 120.1
C9 C8 H8 120.1
C10 C9 C8 120.23(18)
C10 C9 H9 119.9
C8 C9 H9 119.9
C11 C10 C9 120.22(17)
C11 C10 H10 119.9
C9 C10 H10 119.9
C10 C11 C12 119.66(17)
C10 C11 H11 120.2
C12 C11 H11 120.2
C11 C12 C7 120.52(18)
C11 C12 H12 119.7
C7 C12 H12 119.7

loop_
_geom_bond_atom_site_label_1
_geom_bond_atom_site_label_2
_geom_bond_distance
P1 O1 1.4951(13)
P1 C7 1.8127(19)
P1 C1 1.8266(18)
P1 C5 1.8328(19)
C1 C2 1.543(2)
C1 C6 1.547(3)
C1 H1 1.0000
C2 C3 1.556(3)
C2 H2A 0.9900
C2 H2B 0.9900
C3 C4 1.549(3)
C3 H3A 0.9900
C3 H3B 0.9900
C4 C6 1.535(3)
C4 C5 1.543(3)
C4 H4 1.0000
C5 H5A 0.9900
C5 H5B 0.9900
C6 H6A 0.9900
C6 H6B 0.9900
C7 C8 1.394(3)
C7 C12 1.399(3)
C8 C9 1.395(3)
C8 H8 0.9500
C9 C10 1.392(3)
C9 H9 0.9500
C10 C11 1.388(3)
C10 H10 0.9500
C11 C12 1.391(3)
C11 H11 0.9500
C12 H12 0.9500
